data_1518600
loop_
_publ_author_name
'Holthausen, Michael H.'
'Hiranandani, Rashi R.'
'Stephan, Douglas W.'

_publ_section_title
;
 Electrophilic bis-fluorophosphonium dications: Lewis acid catalysts from
 diphosphines
;
_journal_issue 3
_journal_name_full 'Chem. Sci.'
_journal_page_first 2016
_journal_paper_doi 10.1039/C5SC00051C
_journal_volume 6
_journal_year 2015
_chemical_formula_moiety 'C34 H26 F4 P2'
_chemical_formula_sum 'C34 H26 F4 P2'
_chemical_formula_weight 572.49
_chemical_name_systematic
;
 ?
;
_space_group_IT_number 14
_symmetry_cell_setting monoclinic
_symmetry_space_group_name_Hall '-P 2yn'
_symmetry_space_group_name_H-M 'P 1 21/n 1'
_atom_sites_solution_hydrogens geom
_atom_sites_solution_primary direct
_atom_sites_solution_secondary difmap
_audit_creation_method SHELXL-97
_audit_update_record
;
2014-12-30 deposited with the CCDC.
2015-01-27 downloaded from the CCDC.
;
_cell_angle_alpha 90.00
_cell_angle_beta 101.286(3)
_cell_angle_gamma 90.00
_cell_formula_units_Z 4
_cell_length_a 9.2062(7)
_cell_length_b 16.7452(12)
_cell_length_c 17.6319(14)
_cell_measurement_reflns_used 4799
_cell_measurement_temperature 149(2)
_cell_measurement_theta_max 53.808
_cell_measurement_theta_min 5.261
_cell_volume 2665.6(4)
_computing_cell_refinement
'Bruker SMART. Area-Detector Software Package. (Siemens Industrial Automation, 1993, Inc.: Madison, WI)'
_computing_data_collection
'Bruker SMART. Area-Detector Software Package. (Siemens Industrial Automation, 1993, Inc.: Madison, WI)'
_computing_data_reduction
'Bruker SAINT. Area-Detector Integration Software. (Siemens Industrial Automation, 1995, Inc.: Madison, WI)'
_computing_molecular_graphics 'Ortep for Windows (L. J. Farrugia, J. Appl. Cryst. 1997, 30, 565)'
_computing_publication_material 'WinGX v1.70.01 (L. J. Farrugia, J. Appl. Cryst. 1999, 32, 837)'
_computing_structure_refinement
'SHELX-97. Programs for Crystal Structure Analysis. (G. M. Sheldrick, 1997, Release 97-2, University of Gttingen, Germany)'
_computing_structure_solution
'SHELX-97. Programs for Crystal Structure Analysis. (G. M. Sheldrick, 1997, Release 97-2, University of Gttingen, Germany)'
_diffrn_ambient_temperature 149(2)
_diffrn_measured_fraction_theta_full 0.998
_diffrn_measured_fraction_theta_max 0.998
_diffrn_measurement_device_type 'Bruker Apex II CCD detector'
_diffrn_measurement_method 'phi and omega scans'
_diffrn_radiation_monochromator graphite
_diffrn_radiation_source 'fine-focus sealed tube'
_diffrn_radiation_type MoK\a
_diffrn_radiation_wavelength 0.71073
_diffrn_reflns_av_R_equivalents 0.0790
_diffrn_reflns_av_unetI/netI 0.0891
_diffrn_reflns_limit_h_max 11
_diffrn_reflns_limit_h_min -11
_diffrn_reflns_limit_k_max 20
_diffrn_reflns_limit_k_min -21
_diffrn_reflns_limit_l_max 22
_diffrn_reflns_limit_l_min -22
_diffrn_reflns_number 24302
_diffrn_reflns_theta_full 27.55
_diffrn_reflns_theta_max 27.55
_diffrn_reflns_theta_min 1.69
_exptl_absorpt_coefficient_mu 0.215
_exptl_absorpt_correction_T_max 0.7456
_exptl_absorpt_correction_T_min 0.7198
_exptl_absorpt_correction_type multi-scan
_exptl_absorpt_process_details
'SADABS. Area-Detector Integration Software. (Siemens Industrial Automation, 1995, Inc.: Madison, WI)'
_exptl_crystal_colour colorless
_exptl_crystal_density_diffrn 1.427
_exptl_crystal_density_method 'not measured'
_exptl_crystal_description block
_exptl_crystal_F_000 1184
_exptl_crystal_size_max 0.20
_exptl_crystal_size_mid 0.20
_exptl_crystal_size_min 0.20
_refine_diff_density_max 0.663
_refine_diff_density_min -0.287
_refine_diff_density_rms 0.076
_refine_ls_extinction_method none
_refine_ls_goodness_of_fit_ref 1.011
_refine_ls_hydrogen_treatment constr
_refine_ls_matrix_type full
_refine_ls_number_parameters 361
_refine_ls_number_reflns 6136
_refine_ls_number_restraints 0
_refine_ls_restrained_S_all 1.011
_refine_ls_R_factor_all 0.1251
_refine_ls_R_factor_gt 0.0602
_refine_ls_shift/su_max 0.001
_refine_ls_shift/su_mean 0.000
_refine_ls_structure_factor_coef Fsqd
_refine_ls_weighting_details 'calc w=1/[\s^2^(Fo^2^)+(0.0766P)^2^+0.4159P] where P=(Fo^2^+2Fc^2^)/3'
_refine_ls_weighting_scheme calc
_refine_ls_wR_factor_gt 0.1335
_refine_ls_wR_factor_ref 0.1615
_reflns_number_gt 3558
_reflns_number_total 6136
_reflns_threshold_expression >2sigma(I)
_cod_data_source_file c5sc00051c2.cif
_cod_data_source_block mh031_0m
_cod_depositor_comments 'Adding full bibliography for 1518596--1518603.cif.'
_cod_original_cell_volume 2665.6(3)
_cod_original_sg_symbol_H-M 'P 21/n'
_cod_database_code 1518600

loop_
_symmetry_equiv_pos_as_xyz
'x, y, z'
'-x+1/2, y+1/2, -z+1/2'
'-x, -y, -z'
'x-1/2, -y-1/2, z-1/2'

loop_
_atom_site_label
_atom_site_type_symbol
_atom_site_fract_x
_atom_site_fract_y
_atom_site_fract_z
_atom_site_U_iso_or_equiv
_atom_site_adp_type
_atom_site_occupancy
_atom_site_symmetry_multiplicity
_atom_site_calc_flag
_atom_site_refinement_flags
C1 C 1.0044(3) 0.54292(19) 0.19938(18) 0.0240(7) Uani 1 1 d .
C2 C 0.9757(4) 0.4836(2) 0.1461(2) 0.0363(9) Uani 1 1 d .
H2 H 0.9539 0.4983 0.0930 0.044 Uiso 1 1 calc R
C3 C 0.9760(4) 0.4015(2) 0.1644(2) 0.0411(10) Uani 1 1 d .
H3 H 0.9470 0.3625 0.1252 0.049 Uiso 1 1 calc R
C4 C 1.0183(4) 0.3806(2) 0.2381(2) 0.0397(9) Uani 1 1 d .
H4 H 1.0305 0.3255 0.2509 0.048 Uiso 1 1 calc R
C5 C 1.0457(4) 0.4384(2) 0.2985(2) 0.0317(8) Uani 1 1 d .
C6 C 1.0258(3) 0.52205(18) 0.28134(19) 0.0252(7) Uani 1 1 d .
C7 C 1.0294(3) 0.57311(19) 0.34920(18) 0.0252(7) Uani 1 1 d .
C8 C 1.0890(4) 0.5422(2) 0.42058(19) 0.0316(8) Uani 1 1 d .
H8 H 1.1033 0.5775 0.4636 0.038 Uiso 1 1 calc R
C9 C 1.1302(4) 0.4620(2) 0.4342(2) 0.0399(9) Uani 1 1 d .
H9 H 1.1801 0.4451 0.4840 0.048 Uiso 1 1 calc R
C10 C 1.0981(4) 0.4101(2) 0.3761(2) 0.0383(9) Uani 1 1 d .
H10 H 1.1097 0.3544 0.3859 0.046 Uiso 1 1 calc R
C11 C 1.2263(4) 0.62915(18) 0.12079(18) 0.0245(7) Uani 1 1 d .
C12 C 1.3617(4) 0.6592(2) 0.1608(2) 0.0305(8) Uani 1 1 d .
H12 H 1.3673 0.6826 0.2103 0.037 Uiso 1 1 calc R
C13 C 1.4870(4) 0.6550(2) 0.1291(2) 0.0444(10) Uani 1 1 d .
H13 H 1.5778 0.6759 0.1570 0.053 Uiso 1 1 calc R
C14 C 1.4820(4) 0.6209(2) 0.0573(2) 0.0436(10) Uani 1 1 d .
H14 H 1.5685 0.6189 0.0356 0.052 Uiso 1 1 calc R
C15 C 1.3510(5) 0.5901(2) 0.0176(2) 0.0419(10) Uani 1 1 d .
H15 H 1.3475 0.5657 -0.0313 0.050 Uiso 1 1 calc R
C16 C 1.2241(4) 0.5942(2) 0.04822(19) 0.0328(8) Uani 1 1 d .
H16 H 1.1341 0.5730 0.0197 0.039 Uiso 1 1 calc R
C17 C 0.9836(3) 0.73952(19) 0.14591(18) 0.0243(7) Uani 1 1 d .
C18 C 0.8375(4) 0.7532(2) 0.10891(18) 0.0292(8) Uani 1 1 d .
H18 H 0.7721 0.7093 0.0955 0.035 Uiso 1 1 calc R
C19 C 0.7871(4) 0.8296(2) 0.0917(2) 0.0374(9) Uani 1 1 d .
H19 H 0.6862 0.8387 0.0688 0.045 Uiso 1 1 calc R
C20 C 0.8835(4) 0.8931(2) 0.1077(2) 0.0394(9) Uani 1 1 d .
H20 H 0.8495 0.9457 0.0940 0.047 Uiso 1 1 calc R
C21 C 1.0273(4) 0.8810(2) 0.1431(2) 0.0381(9) Uani 1 1 d .
H21 H 1.0931 0.9250 0.1537 0.046 Uiso 1 1 calc R
C22 C 1.0778(4) 0.8044(2) 0.16377(19) 0.0306(8) Uani 1 1 d .
H22 H 1.1771 0.7964 0.1902 0.037 Uiso 1 1 calc R
C23 C 0.9785(4) 0.77060(19) 0.33650(18) 0.0268(7) Uani 1 1 d .
C24 C 0.8681(4) 0.82276(19) 0.30132(19) 0.0291(8) Uani 1 1 d .
H24 H 0.7740 0.8023 0.2774 0.035 Uiso 1 1 calc R
C25 C 0.8939(4) 0.9045(2) 0.3009(2) 0.0413(10) Uani 1 1 d .
H25 H 0.8170 0.9400 0.2784 0.050 Uiso 1 1 calc R
C26 C 1.0335(5) 0.9336(2) 0.3336(2) 0.0509(11) Uani 1 1 d .
H26 H 1.0531 0.9893 0.3329 0.061 Uiso 1 1 calc R
C27 C 1.1425(4) 0.8819(2) 0.3669(3) 0.0493(11) Uani 1 1 d .
H27 H 1.2384 0.9021 0.3879 0.059 Uiso 1 1 calc R
C28 C 1.1161(4) 0.8011(2) 0.3704(2) 0.0413(9) Uani 1 1 d .
H28 H 1.1918 0.7665 0.3960 0.050 Uiso 1 1 calc R
C29 C 0.7449(3) 0.65814(18) 0.37584(17) 0.0211(7) Uani 1 1 d .
C30 C 0.7073(4) 0.70423(19) 0.43487(18) 0.0267(7) Uani 1 1 d .
H30 H 0.7783 0.7392 0.4640 0.032 Uiso 1 1 calc R
C31 C 0.5656(4) 0.6991(2) 0.4512(2) 0.0385(9) Uani 1 1 d .
H31 H 0.5397 0.7313 0.4909 0.046 Uiso 1 1 calc R
C32 C 0.4628(4) 0.6476(2) 0.4101(2) 0.0420(10) Uani 1 1 d .
H32 H 0.3669 0.6436 0.4221 0.050 Uiso 1 1 calc R
C33 C 0.4990(4) 0.6018(2) 0.3516(2) 0.0409(9) Uani 1 1 d .
H33 H 0.4281 0.5662 0.3234 0.049 Uiso 1 1 calc R
C34 C 0.6375(4) 0.60754(19) 0.33399(19) 0.0290(8) Uani 1 1 d .
H34 H 0.6607 0.5766 0.2927 0.035 Uiso 1 1 calc R
F1 F 0.9507(2) 0.61673(11) 0.07470(10) 0.0319(5) Uani 1 1 d .
F2 F 1.15472(18) 0.66245(11) 0.24662(9) 0.0252(4) Uani 1 1 d .
F3 F 0.85086(18) 0.65692(10) 0.25771(9) 0.0252(4) Uani 1 1 d .
F4 F 1.0012(2) 0.68128(11) 0.44463(10) 0.0314(5) Uani 1 1 d .
P1 P 1.05834(9) 0.63830(5) 0.16025(5) 0.0224(2) Uani 1 1 d .
P2 P 0.92664(9) 0.66732(5) 0.35099(5) 0.0217(2) Uani 1 1 d .

loop_
_atom_site_aniso_label
_atom_site_aniso_U_11
_atom_site_aniso_U_22
_atom_site_aniso_U_33
_atom_site_aniso_U_23
_atom_site_aniso_U_13
_atom_site_aniso_U_12
C1 0.0215(16) 0.0254(17) 0.0262(17) 0.0004(14) 0.0071(13) -0.0013(13)
C2 0.047(2) 0.028(2) 0.035(2) -0.0043(16) 0.0112(17) -0.0096(16)
C3 0.050(2) 0.026(2) 0.050(2) -0.0164(18) 0.016(2) -0.0102(17)
C4 0.041(2) 0.0201(19) 0.058(3) -0.0010(17) 0.0107(19) -0.0014(15)
C5 0.0279(18) 0.0249(19) 0.045(2) 0.0051(16) 0.0123(16) 0.0018(14)
C6 0.0201(16) 0.0226(18) 0.0336(18) 0.0021(14) 0.0070(14) 0.0008(13)
C7 0.0219(16) 0.0257(18) 0.0273(17) -0.0039(14) 0.0032(13) 0.0017(13)
C8 0.042(2) 0.030(2) 0.0251(18) 0.0018(15) 0.0125(15) 0.0033(16)
C9 0.050(2) 0.041(2) 0.031(2) 0.0118(17) 0.0127(17) 0.0142(18)
C10 0.043(2) 0.026(2) 0.051(2) 0.0093(18) 0.0201(18) 0.0138(16)
C11 0.0365(19) 0.0164(16) 0.0227(16) 0.0034(13) 0.0112(14) 0.0020(14)
C12 0.0332(19) 0.0294(19) 0.0312(19) -0.0066(15) 0.0122(15) -0.0072(15)
C13 0.040(2) 0.046(2) 0.052(3) -0.0030(19) 0.022(2) -0.0130(18)
C14 0.049(2) 0.042(2) 0.049(2) -0.0014(19) 0.031(2) -0.0045(19)
C15 0.062(3) 0.041(2) 0.029(2) -0.0046(17) 0.0236(19) 0.0007(19)
C16 0.043(2) 0.031(2) 0.0263(18) -0.0045(15) 0.0089(16) -0.0021(16)
C17 0.0241(17) 0.0252(18) 0.0254(17) -0.0023(14) 0.0088(13) 0.0006(13)
C18 0.0303(19) 0.032(2) 0.0251(18) 0.0036(15) 0.0046(14) 0.0006(15)
C19 0.033(2) 0.047(2) 0.032(2) 0.0078(17) 0.0035(16) 0.0093(17)
C20 0.050(2) 0.032(2) 0.037(2) 0.0044(17) 0.0100(18) 0.0048(18)
C21 0.045(2) 0.025(2) 0.046(2) 0.0020(16) 0.0118(18) -0.0014(16)
C22 0.0301(19) 0.0298(19) 0.0337(19) -0.0039(15) 0.0106(15) -0.0020(15)
C23 0.0283(18) 0.0269(18) 0.0283(18) -0.0033(14) 0.0128(14) -0.0050(14)
C24 0.0313(19) 0.0256(19) 0.0329(19) 0.0029(15) 0.0126(15) 0.0015(14)
C25 0.059(3) 0.024(2) 0.046(2) -0.0016(17) 0.025(2) -0.0017(18)
C26 0.076(3) 0.028(2) 0.058(3) -0.010(2) 0.038(2) -0.018(2)
C27 0.040(2) 0.040(3) 0.071(3) -0.018(2) 0.019(2) -0.0159(19)
C28 0.034(2) 0.041(2) 0.049(2) -0.0109(18) 0.0088(18) -0.0032(17)
C29 0.0251(16) 0.0182(16) 0.0204(16) 0.0063(12) 0.0056(13) 0.0047(13)
C30 0.0329(19) 0.0247(18) 0.0247(17) 0.0031(14) 0.0111(14) 0.0034(14)
C31 0.049(2) 0.040(2) 0.034(2) 0.0101(17) 0.0263(18) 0.0179(18)
C32 0.030(2) 0.047(2) 0.054(3) 0.016(2) 0.0202(19) 0.0027(17)
C33 0.033(2) 0.040(2) 0.051(2) 0.0094(19) 0.0118(18) -0.0095(17)
C34 0.0310(18) 0.0252(18) 0.0323(19) 0.0000(15) 0.0099(15) -0.0034(14)
F1 0.0376(11) 0.0307(11) 0.0227(10) -0.0031(8) -0.0059(8) -0.0012(8)
F2 0.0203(9) 0.0358(11) 0.0193(9) -0.0052(8) 0.0036(7) -0.0025(8)
F3 0.0229(9) 0.0328(11) 0.0200(9) -0.0043(8) 0.0046(7) 0.0016(8)
F4 0.0335(11) 0.0329(11) 0.0241(10) -0.0082(8) -0.0033(8) 0.0044(8)
P1 0.0245(4) 0.0230(5) 0.0189(4) -0.0029(3) 0.0020(3) 0.0007(3)
P2 0.0206(4) 0.0239(5) 0.0203(4) -0.0044(3) 0.0030(3) 0.0018(3)

loop_
_atom_type_symbol
_atom_type_description
_atom_type_scat_dispersion_real
_atom_type_scat_dispersion_imag
_atom_type_scat_source
H H 0.0000 0.0000 'International Tables Vol C Tables 4.2.6.8 and 6.1.1.4'
C C 0.0033 0.0016 'International Tables Vol C Tables 4.2.6.8 and 6.1.1.4'
F F 0.0171 0.0103 'International Tables Vol C Tables 4.2.6.8 and 6.1.1.4'
P P 0.1023 0.0942 'International Tables Vol C Tables 4.2.6.8 and 6.1.1.4'

loop_
_geom_angle_atom_site_label_1
_geom_angle_atom_site_label_2
_geom_angle_atom_site_label_3
_geom_angle
C2 C1 C6 118.7(3)
C2 C1 P1 113.9(2)
C6 C1 P1 125.6(2)
C1 C2 C3 124.3(3)
C1 C2 H2 117.9
C3 C2 H2 117.9
C4 C3 C2 117.8(3)
C4 C3 H3 121.1
C2 C3 H3 121.1
C3 C4 C5 121.8(3)
C3 C4 H4 119.1
C5 C4 H4 119.1
C4 C5 C10 117.7(3)
C4 C5 C6 120.5(3)
C10 C5 C6 121.8(3)
C5 C6 C1 115.4(3)
C5 C6 C7 114.5(3)
C1 C6 C7 130.1(3)
C8 C7 C6 118.1(3)
C8 C7 P2 114.9(2)
C6 C7 P2 125.7(2)
C7 C8 C9 124.3(3)
C7 C8 H8 117.8
C9 C8 H8 117.8
C10 C9 C8 118.8(3)
C10 C9 H9 120.6
C8 C9 H9 120.6
C9 C10 C5 119.9(3)
C9 C10 H10 120.0
C5 C10 H10 120.0
C12 C11 C16 117.5(3)
C12 C11 P1 121.1(2)
C16 C11 P1 121.4(3)
C13 C12 C11 120.8(3)
C13 C12 H12 119.6
C11 C12 H12 119.6
C12 C13 C14 120.8(4)
C12 C13 H13 119.6
C14 C13 H13 119.6
C15 C14 C13 119.4(4)
C15 C14 H14 120.3
C13 C14 H14 120.3
C14 C15 C16 120.6(3)
C14 C15 H15 119.7
C16 C15 H15 119.7
C15 C16 C11 121.0(3)
C15 C16 H16 119.5
C11 C16 H16 119.5
C22 C17 C18 118.8(3)
C22 C17 P1 119.5(2)
C18 C17 P1 121.3(2)
C19 C18 C17 120.6(3)
C19 C18 H18 119.7
C17 C18 H18 119.7
C18 C19 C20 119.8(3)
C18 C19 H19 120.1
C20 C19 H19 120.1
C21 C20 C19 120.5(3)
C21 C20 H20 119.7
C19 C20 H20 119.7
C20 C21 C22 120.2(3)
C20 C21 H21 119.9
C22 C21 H21 119.9
C17 C22 C21 120.1(3)
C17 C22 H22 120.0
C21 C22 H22 120.0
C28 C23 C24 119.1(3)
C28 C23 P2 122.0(3)
C24 C23 P2 118.0(2)
C23 C24 C25 120.7(3)
C23 C24 H24 119.7
C25 C24 H24 119.7
C26 C25 C24 119.2(4)
C26 C25 H25 120.4
C24 C25 H25 120.4
C27 C26 C25 119.8(4)
C27 C26 H26 120.1
C25 C26 H26 120.1
C26 C27 C28 121.3(4)
C26 C27 H27 119.3
C28 C27 H27 119.3
C27 C28 C23 119.7(4)
C27 C28 H28 120.1
C23 C28 H28 120.1
C34 C29 C30 118.5(3)
C34 C29 P2 120.9(2)
C30 C29 P2 120.6(2)
C31 C30 C29 120.0(3)
C31 C30 H30 120.0
C29 C30 H30 120.0
C32 C31 C30 120.3(3)
C32 C31 H31 119.8
C30 C31 H31 119.8
C33 C32 C31 120.0(3)
C33 C32 H32 120.0
C31 C32 H32 120.0
C32 C33 C34 120.1(3)
C32 C33 H33 119.9
C34 C33 H33 119.9
C33 C34 C29 121.0(3)
C33 C34 H34 119.5
C29 C34 H34 119.5
F2 P1 F1 176.08(10)
F2 P1 C11 91.70(12)
F1 P1 C11 91.98(12)
F2 P1 C17 91.15(12)
F1 P1 C17 86.28(12)
C11 P1 C17 110.46(14)
F2 P1 C1 90.14(12)
F1 P1 C1 89.73(12)
C11 P1 C1 112.35(14)
C17 P1 C1 137.11(15)
F3 P2 F4 177.93(10)
F3 P2 C29 90.10(12)
F4 P2 C29 89.61(12)
F3 P2 C23 91.79(12)
F4 P2 C23 86.44(12)
C29 P2 C23 113.10(14)
F3 P2 C7 90.62(12)
F4 P2 C7 91.35(12)
C29 P2 C7 115.57(14)
C23 P2 C7 131.25(15)

loop_
_geom_bond_atom_site_label_1
_geom_bond_atom_site_label_2
_geom_bond_distance
C1 C2 1.357(4)
C1 C6 1.462(4)
C1 P1 1.846(3)
C2 C3 1.413(5)
C2 H2 0.9500
C3 C4 1.330(5)
C3 H3 0.9500
C4 C5 1.424(5)
C4 H4 0.9500
C5 C10 1.439(5)
C5 C6 1.438(4)
C6 C7 1.466(4)
C7 C8 1.372(4)
C7 P2 1.843(3)
C8 C9 1.404(5)
C8 H8 0.9500
C9 C10 1.333(5)
C9 H9 0.9500
C10 H10 0.9500
C11 C12 1.400(4)
C11 C16 1.404(4)
C11 P1 1.822(3)
C12 C13 1.377(5)
C12 H12 0.9500
C13 C14 1.382(5)
C13 H13 0.9500
C14 C15 1.371(5)
C14 H14 0.9500
C15 C16 1.381(5)
C15 H15 0.9500
C16 H16 0.9500
C17 C22 1.387(4)
C17 C18 1.395(4)
C17 P1 1.828(3)
C18 C19 1.376(5)
C18 H18 0.9500
C19 C20 1.377(5)
C19 H19 0.9500
C20 C21 1.364(5)
C20 H20 0.9500
C21 C22 1.388(5)
C21 H21 0.9500
C22 H22 0.9500
C23 C28 1.389(5)
C23 C24 1.391(4)
C23 P2 1.825(3)
C24 C25 1.389(5)
C24 H24 0.9500
C25 C26 1.390(5)
C25 H25 0.9500
C26 C27 1.368(6)
C26 H26 0.9500
C27 C28 1.378(5)
C27 H27 0.9500
C28 H28 0.9500
C29 C34 1.398(4)
C29 C30 1.393(4)
C29 P2 1.817(3)
C30 C31 1.392(5)
C30 H30 0.9500
C31 C32 1.377(5)
C31 H31 0.9500
C32 C33 1.377(5)
C32 H32 0.9500
C33 C34 1.373(5)
C33 H33 0.9500
C34 H34 0.9500
F1 P1 1.6740(18)
F2 P1 1.6556(17)
F3 P2 1.6653(18)
F4 P2 1.6756(18)

loop_
_geom_torsion_atom_site_label_1
_geom_torsion_atom_site_label_2
_geom_torsion_atom_site_label_3
_geom_torsion_atom_site_label_4
_geom_torsion
C6 C1 C2 C3 -5.1(5)
P1 C1 C2 C3 160.2(3)
C1 C2 C3 C4 -5.4(6)
C2 C3 C4 C5 7.4(6)
C3 C4 C5 C10 -177.0(3)
C3 C4 C5 C6 1.1(5)
C4 C5 C6 C1 -11.1(4)
C10 C5 C6 C1 166.9(3)
C4 C5 C6 C7 168.6(3)
C10 C5 C6 C7 -13.4(4)
C2 C1 C6 C5 12.9(4)
P1 C1 C6 C5 -150.6(2)
C2 C1 C6 C7 -166.8(3)
P1 C1 C6 C7 29.7(5)
C5 C6 C7 C8 17.1(4)
C1 C6 C7 C8 -163.2(3)
C5 C6 C7 P2 -149.0(3)
C1 C6 C7 P2 30.7(5)
C6 C7 C8 C9 -8.2(5)
P2 C7 C8 C9 159.4(3)
C7 C8 C9 C10 -6.4(6)
C8 C9 C10 C5 10.5(5)
C4 C5 C10 C9 177.7(3)
C6 C5 C10 C9 -0.3(5)
C16 C11 C12 C13 0.7(5)
P1 C11 C12 C13 -177.2(3)
C11 C12 C13 C14 -0.2(6)
C12 C13 C14 C15 -0.8(6)
C13 C14 C15 C16 1.2(6)
C14 C15 C16 C11 -0.7(6)
C12 C11 C16 C15 -0.3(5)
P1 C11 C16 C15 177.7(3)
C22 C17 C18 C19 -1.1(5)
P1 C17 C18 C19 -173.5(3)
C17 C18 C19 C20 3.1(5)
C18 C19 C20 C21 -2.4(6)
C19 C20 C21 C22 -0.4(6)
C18 C17 C22 C21 -1.6(5)
P1 C17 C22 C21 170.9(3)
C20 C21 C22 C17 2.4(5)
C28 C23 C24 C25 -0.8(5)
P2 C23 C24 C25 168.6(3)
C23 C24 C25 C26 2.3(5)
C24 C25 C26 C27 -1.1(6)
C25 C26 C27 C28 -1.7(6)
C26 C27 C28 C23 3.1(6)
C24 C23 C28 C27 -1.9(5)
P2 C23 C28 C27 -170.8(3)
C34 C29 C30 C31 0.2(5)
P2 C29 C30 C31 177.3(2)
C29 C30 C31 C32 1.1(5)
C30 C31 C32 C33 -1.1(5)
C31 C32 C33 C34 -0.2(6)
C32 C33 C34 C29 1.5(5)
C30 C29 C34 C33 -1.5(5)
P2 C29 C34 C33 -178.6(3)
C12 C11 P1 F2 -14.1(3)
C16 C11 P1 F2 168.0(3)
C12 C11 P1 F1 164.5(3)
C16 C11 P1 F1 -13.4(3)
C12 C11 P1 C17 77.8(3)
C16 C11 P1 C17 -100.1(3)
C12 C11 P1 C1 -104.9(3)
C16 C11 P1 C1 77.2(3)
C22 C17 P1 F2 45.6(3)
C18 C17 P1 F2 -142.1(3)
C22 C17 P1 F1 -137.4(3)
C18 C17 P1 F1 34.9(3)
C22 C17 P1 C11 -46.7(3)
C18 C17 P1 C11 125.7(3)
C22 C17 P1 C1 137.0(3)
C18 C17 P1 C1 -50.6(4)
C2 C1 P1 F2 -152.5(3)
C6 C1 P1 F2 11.6(3)
C2 C1 P1 F1 31.4(3)
C6 C1 P1 F1 -164.4(3)
C2 C1 P1 C11 -60.7(3)
C6 C1 P1 C11 103.5(3)
C2 C1 P1 C17 115.6(3)
C6 C1 P1 C17 -80.2(3)
C34 C29 P2 F3 35.1(3)
C30 C29 P2 F3 -141.9(2)
C34 C29 P2 F4 -146.9(3)
C30 C29 P2 F4 36.0(3)
C34 C29 P2 C23 127.1(3)
C30 C29 P2 C23 -49.9(3)
C34 C29 P2 C7 -55.6(3)
C30 C29 P2 C7 127.3(3)
C28 C23 P2 F3 -136.8(3)
C24 C23 P2 F3 54.1(3)
C28 C23 P2 F4 44.2(3)
C24 C23 P2 F4 -124.9(3)
C28 C23 P2 C29 132.3(3)
C24 C23 P2 C29 -36.8(3)
C28 C23 P2 C7 -44.4(4)
C24 C23 P2 C7 146.5(2)
C8 C7 P2 F3 -165.3(3)
C6 C7 P2 F3 1.2(3)
C8 C7 P2 F4 15.3(3)
C6 C7 P2 F4 -178.2(3)
C8 C7 P2 C29 -74.9(3)
C6 C7 P2 C29 91.6(3)
C8 C7 P2 C23 101.8(3)
C6 C7 P2 C23 -91.7(3)

_cod_duplicate_entry 1518596
